data_4510974
loop_
_publ_author_name
'Li, Zhao-Yang'
'Dai, Jing-Wei'
'Wang, Ning'
'Qiu, Hui-Hua'
'Yue, Shan-Tang'
'Liu, Ying-Liang'

_publ_contact_author
;
 Shantang Yue
 School of Chemistry and Environment
 South China Nomal University 
 Guangzhou 510006
 P. R. China
;
_publ_section_title
;
 A Series of Three-Dimensional 4d--4f Heterometallic Coordination
 Polymers with Six-Connected Doubly Interpenetrated pcu Net Topology:
 Structural, Photoluminescent, and Magnetic Properties
;
_journal_coden_ASTM CGDEFU
_journal_issue 6
_journal_name_full 'Crystal Growth & Design'
_journal_page_first 2746
_journal_page_last 2751
_journal_paper_doi 10.1021/cg100245a
_journal_volume 10
_journal_year 2010
_chemical_formula_moiety 'C19 H11 Ag N4 O11 Sm, H2 O'
_chemical_formula_sum 'C19 H13 Ag N4 O12 Sm'
_chemical_formula_weight 747.56
_space_group_IT_number 14
_symmetry_cell_setting monoclinic
_symmetry_space_group_name_Hall '-P 2ybc'
_symmetry_space_group_name_H-M 'P 1 21/c 1'
_atom_sites_solution_hydrogens geom
_atom_sites_solution_primary direct
_atom_sites_solution_secondary difmap
_audit_creation_method SHELXL-97
_cell_angle_alpha 90.00
_cell_angle_beta 92.970(3)
_cell_angle_gamma 90.00
_cell_formula_units_Z 4
_cell_length_a 6.7947(12)
_cell_length_b 15.969(3)
_cell_length_c 19.395(4)
_cell_measurement_reflns_used 3262
_cell_measurement_temperature 298(2)
_cell_measurement_theta_max 27.22
_cell_measurement_theta_min 2.46
_cell_volume 2101.6(7)
_computing_cell_refinement 'SAINT (Bruker, 2004)'
_computing_data_collection 'APEX-II (Bruker, 2004)'
_computing_data_reduction 'APEX-II (Bruker, 2004)'
_computing_molecular_graphics 'SHELXTL-XP (Bruker, 2004)'
_computing_publication_material SHELXL-97
_computing_structure_refinement 'SHELXL-97 (Sheldrick, 1997)'
_computing_structure_solution 'SHELXS-97 (Sheldrick, 1990)'
_diffrn_ambient_temperature 298(2)
_diffrn_measured_fraction_theta_full 0.969
_diffrn_measured_fraction_theta_max 0.969
_diffrn_measurement_device_type 'Bruker APEX-II area-detector diffractometer'
_diffrn_measurement_method '\f and \w scan'
_diffrn_radiation_monochromator graphite
_diffrn_radiation_source 'fine-focus sealed tube'
_diffrn_radiation_type MoK\a
_diffrn_radiation_wavelength 0.71073
_diffrn_reflns_av_R_equivalents 0.0697
_diffrn_reflns_av_sigmaI/netI 0.0853
_diffrn_reflns_limit_h_max 8
_diffrn_reflns_limit_h_min -7
_diffrn_reflns_limit_k_max 19
_diffrn_reflns_limit_k_min -19
_diffrn_reflns_limit_l_max 23
_diffrn_reflns_limit_l_min -20
_diffrn_reflns_number 10663
_diffrn_reflns_theta_full 26.00
_diffrn_reflns_theta_max 26.00
_diffrn_reflns_theta_min 1.65
_exptl_absorpt_coefficient_mu 3.779
_exptl_absorpt_correction_T_max 0.5659
_exptl_absorpt_correction_T_min 0.4769
_exptl_absorpt_correction_type multi-scan
_exptl_absorpt_process_details SADABS
_exptl_crystal_colour colorless
_exptl_crystal_density_diffrn 2.363
_exptl_crystal_density_method 'not measured'
_exptl_crystal_description block
_exptl_crystal_F_000 1440
_exptl_crystal_size_max 0.23
_exptl_crystal_size_mid 0.20
_exptl_crystal_size_min 0.17
_refine_diff_density_max 2.362
_refine_diff_density_min -4.088
_refine_diff_density_rms 0.284
_refine_ls_extinction_method none
_refine_ls_goodness_of_fit_ref 1.067
_refine_ls_hydrogen_treatment constr
_refine_ls_matrix_type full
_refine_ls_number_parameters 338
_refine_ls_number_reflns 4006
_refine_ls_number_restraints 0
_refine_ls_restrained_S_all 1.067
_refine_ls_R_factor_all 0.0918
_refine_ls_R_factor_gt 0.0630
_refine_ls_shift/su_max 0.000
_refine_ls_shift/su_mean 0.000
_refine_ls_structure_factor_coef Fsqd
_refine_ls_weighting_details 'calc w=1/[\s^2^(Fo^2^)+(0.0821P)^2^+14.1181P] where P=(Fo^2^+2Fc^2^)/3'
_refine_ls_weighting_scheme calc
_refine_ls_wR_factor_gt 0.1490
_refine_ls_wR_factor_ref 0.1675
_reflns_number_gt 2908
_reflns_number_total 4006
_reflns_threshold_expression >2sigma(I)
_cod_data_source_file CIFs-revised.cif
_cod_data_source_block 1
_cod_original_sg_symbol_H-M 'P 21/c'
_cod_database_code 4510974

loop_
_symmetry_equiv_pos_as_xyz
'x, y, z'
'-x, y+1/2, -z+1/2'
'-x, -y, -z'
'x, -y-1/2, z-1/2'

loop_
_atom_site_label
_atom_site_type_symbol
_atom_site_fract_x
_atom_site_fract_y
_atom_site_fract_z
_atom_site_U_iso_or_equiv
_atom_site_adp_type
_atom_site_occupancy
_atom_site_symmetry_multiplicity
_atom_site_calc_flag
_atom_site_refinement_flags
Ag1 Ag 0.5000 0.5000 0.5000 0.0394(4) Uani 1 2 d S
Ag2 Ag 0.0000 0.0000 0.0000 0.0361(4) Uani 1 2 d S
C1 C 0.543(2) 0.6869(8) 0.4970(6) 0.040(3) Uani 1 1 d .
H1 H 0.5509 0.6863 0.5450 0.048 Uiso 1 1 calc R
C2 C 0.5126(17) 0.6469(6) 0.3918(6) 0.027(3) Uani 1 1 d .
C3 C 0.5399(16) 0.7333(7) 0.3913(6) 0.026(2) Uani 1 1 d .
C4 C 0.5425(16) 0.7807(6) 0.3320(6) 0.027(3) Uani 1 1 d .
H4 H 0.5673 0.8380 0.3332 0.033 Uiso 1 1 calc R
C5 C 0.4759(16) 0.6042(7) 0.3288(6) 0.025(2) Uani 1 1 d .
H5 H 0.4582 0.5464 0.3277 0.030 Uiso 1 1 calc R
C6 C 0.5060(16) 0.7379(7) 0.2699(6) 0.025(2) Uani 1 1 d .
C7 C 0.4673(15) 0.6500(6) 0.2701(5) 0.020(2) Uani 1 1 d .
C8 C 0.5298(19) 0.7830(7) 0.2039(7) 0.034(3) Uani 1 1 d .
C9 C 0.3899(15) 0.6102(7) 0.2030(6) 0.023(2) Uani 1 1 d .
C10 C 0.4735(17) 0.4530(6) 0.0000(6) 0.025(2) Uani 1 1 d .
C11 C -0.0527(17) 0.3574(6) 0.0290(6) 0.025(2) Uani 1 1 d .
C12 C -0.0519(18) 0.3939(6) 0.1862(6) 0.028(3) Uani 1 1 d .
C13 C -0.0412(15) 0.3059(6) 0.1551(5) 0.020(2) Uani 1 1 d .
C14 C -0.0391(16) 0.2913(6) 0.0827(6) 0.022(2) Uani 1 1 d .
C15 C -0.0247(16) 0.2414(6) 0.2017(5) 0.020(2) Uani 1 1 d .
H15 H -0.0293 0.2514 0.2488 0.024 Uiso 1 1 calc R
C16 C -0.0266(17) 0.2091(6) 0.0584(6) 0.026(2) Uani 1 1 d .
H16 H -0.0304 0.1981 0.0112 0.031 Uiso 1 1 calc R
C17 C -0.0085(15) 0.1449(6) 0.1056(6) 0.021(2) Uani 1 1 d .
C18 C -0.0010(16) 0.1608(6) 0.1767(6) 0.023(2) Uani 1 1 d .
C19 C 0.0260(19) 0.0256(7) 0.1579(7) 0.035(3) Uani 1 1 d .
H19 H 0.0433 -0.0314 0.1663 0.042 Uiso 1 1 calc R
Sm1 Sm 0.15209(8) 0.53866(3) 0.09292(3) 0.01977(19) Uani 1 1 d .
N1 N 0.5173(15) 0.6190(6) 0.4597(5) 0.031(2) Uani 1 1 d .
N2 N 0.5582(16) 0.7556(6) 0.4607(5) 0.037(3) Uani 1 1 d .
H2 H 0.5760 0.8053 0.4768 0.044 Uiso 1 1 calc R
N3 N 0.0066(17) 0.0585(5) 0.0949(5) 0.033(3) Uani 1 1 d .
N4 N 0.0182(15) 0.0828(6) 0.2078(5) 0.031(2) Uani 1 1 d .
H4A H 0.0241 0.0731 0.2515 0.037 Uiso 1 1 calc R
O1 O 0.4525(15) 0.8581(6) 0.1968(5) 0.046(2) Uani 1 1 d .
H1A H 0.3781 0.8667 0.2280 0.069 Uiso 1 1 calc R
O2 O 0.6234(15) 0.7527(5) 0.1577(5) 0.042(2) Uani 1 1 d .
O3 O 0.2396(13) 0.6496(5) 0.1740(4) 0.036(2) Uani 1 1 d .
O4 O 0.4406(12) 0.5413(5) 0.1841(4) 0.0318(19) Uani 1 1 d .
O5 O 0.0929(11) 0.4413(4) 0.1783(4) 0.0236(17) Uani 1 1 d .
O6 O -0.1954(13) 0.4121(5) 0.2194(5) 0.043(2) Uani 1 1 d .
O7 O -0.0820(12) 0.4341(4) 0.0441(4) 0.0294(19) Uani 1 1 d .
O8 O -0.0332(13) 0.3370(5) -0.0331(4) 0.0312(19) Uani 1 1 d .
O9 O 0.3455(13) 0.4325(4) 0.0412(5) 0.034(2) Uani 1 1 d .
O10 O 0.5581(13) 0.4052(4) -0.0389(4) 0.0316(19) Uani 1 1 d .
O1W O -0.1700(11) 0.5819(5) 0.1425(4) 0.0310(18) Uani 1 1 d .
H1W H -0.2681 0.5470 0.1576 0.047 Uiso 1 1 d R
H2W H -0.2327 0.6276 0.1331 0.047 Uiso 1 1 d R
O2W O 1.014(2) 0.8301(7) 0.1183(6) 0.080(4) Uani 1 1 d .
H4W H 1.1003 0.7835 0.1148 0.120 Uiso 1 1 d R
H3W H 0.8826 0.8087 0.1227 0.120 Uiso 1 1 d R

loop_
_atom_site_aniso_label
_atom_site_aniso_U_11
_atom_site_aniso_U_22
_atom_site_aniso_U_33
_atom_site_aniso_U_23
_atom_site_aniso_U_13
_atom_site_aniso_U_12
Ag1 0.0493(9) 0.0332(7) 0.0349(8) 0.0061(6) -0.0051(7) 0.0003(6)
Ag2 0.0461(9) 0.0271(6) 0.0347(8) -0.0060(5) -0.0007(6) 0.0027(6)
C1 0.048(8) 0.045(7) 0.026(7) -0.001(5) -0.009(6) 0.011(6)
C2 0.024(6) 0.024(5) 0.032(7) -0.001(4) -0.005(5) 0.004(4)
C3 0.013(5) 0.035(6) 0.030(6) -0.009(5) 0.001(5) -0.003(4)
C4 0.023(6) 0.021(5) 0.037(7) -0.001(4) -0.011(5) 0.000(4)
C5 0.017(5) 0.027(5) 0.032(6) -0.001(4) 0.000(5) -0.006(4)
C6 0.020(6) 0.030(5) 0.026(6) 0.001(4) -0.005(5) 0.004(4)
C7 0.014(5) 0.027(5) 0.020(6) -0.003(4) -0.005(4) -0.004(4)
C8 0.027(7) 0.035(6) 0.039(8) 0.003(5) -0.006(6) -0.004(5)
C9 0.011(5) 0.033(6) 0.025(6) 0.000(5) 0.006(4) -0.002(4)
C10 0.023(6) 0.014(5) 0.038(7) 0.004(5) -0.006(5) 0.000(4)
C11 0.029(6) 0.020(5) 0.026(6) -0.004(4) -0.001(5) -0.001(4)
C12 0.036(7) 0.015(5) 0.031(6) 0.001(4) -0.010(5) 0.003(5)
C13 0.014(5) 0.021(5) 0.026(6) 0.002(4) 0.003(4) -0.004(4)
C14 0.024(6) 0.015(4) 0.028(6) 0.005(4) -0.001(5) -0.002(4)
C15 0.022(6) 0.020(5) 0.017(5) -0.003(4) -0.003(4) 0.002(4)
C16 0.029(6) 0.022(5) 0.026(6) 0.000(4) -0.002(5) 0.004(4)
C17 0.017(5) 0.015(4) 0.031(6) -0.001(4) -0.002(4) 0.005(4)
C18 0.017(5) 0.027(5) 0.026(6) 0.007(4) 0.004(4) 0.006(4)
C19 0.035(7) 0.029(6) 0.042(8) 0.004(5) 0.013(6) 0.003(5)
Sm1 0.0162(3) 0.0181(3) 0.0247(3) -0.0004(2) -0.0018(2) -0.0001(2)
N1 0.038(6) 0.030(5) 0.025(5) -0.001(4) -0.008(4) 0.001(4)
N2 0.038(6) 0.029(5) 0.042(6) -0.012(4) -0.011(5) 0.006(4)
N3 0.052(7) 0.016(4) 0.031(6) 0.005(4) -0.008(5) 0.003(4)
N4 0.033(6) 0.027(5) 0.032(6) 0.001(4) 0.001(4) 0.001(4)
O1 0.045(6) 0.047(5) 0.046(6) 0.010(4) 0.012(5) 0.020(5)
O2 0.042(6) 0.044(5) 0.039(6) 0.002(4) 0.008(4) 0.008(4)
O3 0.033(5) 0.034(4) 0.039(5) -0.012(4) -0.018(4) 0.009(4)
O4 0.032(5) 0.028(4) 0.035(5) -0.009(3) -0.005(4) 0.001(4)
O5 0.019(4) 0.026(4) 0.026(4) 0.004(3) 0.001(3) -0.006(3)
O6 0.032(5) 0.029(4) 0.070(7) -0.015(4) 0.015(5) -0.004(4)
O7 0.034(5) 0.024(4) 0.029(4) -0.001(3) -0.010(4) -0.003(3)
O8 0.034(5) 0.034(4) 0.025(4) 0.001(3) 0.003(4) 0.008(4)
O9 0.039(5) 0.014(3) 0.049(5) 0.002(3) 0.000(4) -0.003(3)
O10 0.033(5) 0.025(4) 0.036(5) -0.005(3) 0.000(4) -0.003(3)
O1W 0.018(4) 0.031(4) 0.045(5) 0.002(4) 0.001(4) 0.002(3)
O2W 0.098(11) 0.065(7) 0.078(9) -0.018(6) -0.004(8) 0.001(7)

loop_
_atom_type_symbol
_atom_type_description
_atom_type_scat_dispersion_real
_atom_type_scat_dispersion_imag
_atom_type_scat_source
C C 0.0033 0.0016 'International Tables Vol C Tables 4.2.6.8 and 6.1.1.4'
H H 0.0000 0.0000 'International Tables Vol C Tables 4.2.6.8 and 6.1.1.4'
N N 0.0061 0.0033 'International Tables Vol C Tables 4.2.6.8 and 6.1.1.4'
O O 0.0106 0.0060 'International Tables Vol C Tables 4.2.6.8 and 6.1.1.4'
Ag Ag -0.8971 1.1015 'International Tables Vol C Tables 4.2.6.8 and 6.1.1.4'
Sm Sm -0.1638 3.4418 'International Tables Vol C Tables 4.2.6.8 and 6.1.1.4'

loop_
_geom_angle_atom_site_label_1
_geom_angle_atom_site_label_2
_geom_angle_atom_site_label_3
_geom_angle
_geom_angle_site_symmetry_1
_geom_angle_site_symmetry_3
N1 Ag1 N1 180.000(3) . 3_666
N3 Ag2 N3 180.0(8) 3 .
N2 C1 N1 114.1(11) . .
N2 C1 H1 122.9 . .
N1 C1 H1 122.9 . .
N1 C2 C3 109.1(10) . .
N1 C2 C5 131.4(10) . .
C3 C2 C5 119.4(10) . .
C4 C3 N2 131.5(10) . .
C4 C3 C2 123.9(10) . .
N2 C3 C2 104.6(10) . .
C3 C4 C6 116.2(10) . .
C3 C4 H4 121.9 . .
C6 C4 H4 121.9 . .
C7 C5 C2 117.8(10) . .
C7 C5 H5 121.1 . .
C2 C5 H5 121.1 . .
C4 C6 C7 120.3(10) . .
C4 C6 C8 118.9(10) . .
C7 C6 C8 120.5(10) . .
C5 C7 C6 122.3(10) . .
C5 C7 C9 119.5(9) . .
C6 C7 C9 117.7(9) . .
O2 C8 O1 120.2(11) . .
O2 C8 C6 121.5(11) . .
O1 C8 C6 118.2(12) . .
O4 C9 O3 122.3(10) . .
O4 C9 C7 123.2(9) . .
O3 C9 C7 113.4(9) . .
O4 C9 Sm1 64.5(6) . .
O3 C9 Sm1 57.8(5) . .
C7 C9 Sm1 165.6(7) . .
O10 C10 O9 125.9(9) . .
O10 C10 C10 119.0(14) . 3_665
O9 C10 C10 115.0(13) . 3_665
O8 C11 O7 119.5(10) . .
O8 C11 C14 118.8(9) . .
O7 C11 C14 121.7(10) . .
O8 C11 Sm1 53.8(5) . 3_565
O7 C11 Sm1 67.1(6) . 3_565
C14 C11 Sm1 166.2(7) . 3_565
O6 C12 O5 124.7(10) . .
O6 C12 C13 118.5(10) . .
O5 C12 C13 116.7(11) . .
C15 C13 C14 121.5(9) . .
C15 C13 C12 115.6(9) . .
C14 C13 C12 122.8(9) . .
C16 C14 C13 119.4(9) . .
C16 C14 C11 115.6(10) . .
C13 C14 C11 125.0(9) . .
C13 C15 C18 118.2(10) . .
C13 C15 H15 120.9 . .
C18 C15 H15 120.9 . .
C17 C16 C14 118.6(10) . .
C17 C16 H16 120.7 . .
C14 C16 H16 120.7 . .
C16 C17 C18 121.2(9) . .
C16 C17 N3 129.7(10) . .
C18 C17 N3 109.0(9) . .
N4 C18 C15 133.7(10) . .
N4 C18 C17 105.3(9) . .
C15 C18 C17 120.9(9) . .
N3 C19 N4 112.9(10) . .
N3 C19 H19 123.5 . .
N4 C19 H19 123.5 . .
O5 Sm1 O9 86.8(3) . .
O5 Sm1 O8 145.7(3) . 3_565
O9 Sm1 O8 123.9(3) . 3_565
O5 Sm1 O3 94.2(3) . .
O9 Sm1 O3 131.9(3) . .
O8 Sm1 O3 77.0(3) 3_565 .
O5 Sm1 O10 136.3(3) . 3_665
O9 Sm1 O10 67.0(3) . 3_665
O8 Sm1 O10 75.5(3) 3_565 3_665
O3 Sm1 O10 80.5(3) . 3_665
O5 Sm1 O7 71.8(2) . .
O9 Sm1 O7 73.5(3) . .
O8 Sm1 O7 100.4(3) 3_565 .
O3 Sm1 O7 151.4(3) . .
O10 Sm1 O7 127.0(3) 3_665 .
O5 Sm1 O1W 74.1(3) . .
O9 Sm1 O1W 148.8(3) . .
O8 Sm1 O1W 71.6(3) 3_565 .
O3 Sm1 O1W 75.1(3) . .
O10 Sm1 O1W 142.5(3) 3_665 .
O7 Sm1 O1W 77.1(3) . .
O5 Sm1 O4 71.0(3) . .
O9 Sm1 O4 83.4(3) . .
O8 Sm1 O4 122.7(3) 3_565 .
O3 Sm1 O4 52.3(2) . .
O10 Sm1 O4 71.8(3) 3_665 .
O7 Sm1 O4 136.9(2) . .
O1W Sm1 O4 112.2(3) . .
O5 Sm1 O7 141.1(2) . 3_565
O9 Sm1 O7 77.0(3) . 3_565
O8 Sm1 O7 50.2(2) 3_565 3_565
O3 Sm1 O7 122.9(3) . 3_565
O10 Sm1 O7 68.0(3) 3_665 3_565
O7 Sm1 O7 69.8(3) . 3_565
O1W Sm1 O7 102.6(3) . 3_565
O4 Sm1 O7 139.5(3) . 3_565
O5 Sm1 C9 81.2(3) . .
O9 Sm1 C9 107.2(3) . .
O8 Sm1 C9 101.1(3) 3_565 .
O3 Sm1 C9 27.1(3) . .
O10 Sm1 C9 74.7(3) 3_665 .
O7 Sm1 C9 152.9(3) . .
O1W Sm1 C9 94.2(3) . .
O4 Sm1 C9 25.2(3) . .
O7 Sm1 C9 137.3(3) 3_565 .
O5 Sm1 C11 155.7(3) . 3_565
O9 Sm1 C11 99.8(3) . 3_565
O8 Sm1 C11 24.9(3) 3_565 3_565
O3 Sm1 C11 98.5(3) . 3_565
O10 Sm1 C11 66.7(3) 3_665 3_565
O7 Sm1 C11 87.5(3) . 3_565
O1W Sm1 C11 89.1(3) . 3_565
O4 Sm1 C11 132.8(3) . 3_565
O7 Sm1 C11 25.7(3) 3_565 3_565
C9 Sm1 C11 118.3(3) . 3_565
C1 N1 C2 104.7(9) . .
C1 N1 Ag1 124.3(8) . .
C2 N1 Ag1 131.0(7) . .
C1 N2 C3 107.5(10) . .
C1 N2 H2 126.3 . .
C3 N2 H2 126.3 . .
C19 N3 C17 104.9(10) . .
C19 N3 Ag2 129.6(8) . .
C17 N3 Ag2 125.5(7) . .
C19 N4 C18 107.8(10) . .
C19 N4 H4A 126.1 . .
C18 N4 H4A 126.1 . .
C8 O1 H1A 109.5 . .
C9 O3 Sm1 95.1(6) . .
C9 O4 Sm1 90.3(6) . .
C12 O5 Sm1 131.0(6) . .
C11 O7 Sm1 129.3(7) . .
C11 O7 Sm1 87.2(6) . 3_565
Sm1 O7 Sm1 110.2(3) . 3_565
C11 O8 Sm1 101.3(6) . 3_565
C10 O9 Sm1 119.7(6) . .
C10 O10 Sm1 116.4(7) . 3_665
Sm1 O1W H1W 127.4 . .
Sm1 O1W H2W 125.4 . .
H1W O1W H2W 102.7 . .
H4W O2W H3W 107.9 . .

loop_
_geom_bond_atom_site_label_1
_geom_bond_atom_site_label_2
_geom_bond_distance
_geom_bond_site_symmetry_2
Ag1 N1 2.061(10) .
Ag1 N1 2.061(9) 3_666
Ag2 N3 2.062(10) 3
Ag2 N3 2.062(10) .
C1 N2 1.310(16) .
C1 N1 1.309(15) .
C1 H1 0.9300 .
C2 N1 1.389(15) .
C2 C3 1.393(15) .
C2 C5 1.410(15) .
C3 C4 1.378(16) .
C3 N2 1.391(15) .
C4 C6 1.395(15) .
C4 H4 0.9300 .
C5 C7 1.352(15) .
C5 H5 0.9300 .
C6 C7 1.428(14) .
C6 C8 1.486(17) .
C7 C9 1.518(14) .
C8 O2 1.225(16) .
C8 O1 1.313(14) .
C9 O4 1.215(13) .
C9 O3 1.303(12) .
C9 Sm1 2.849(10) .
C10 O10 1.236(14) .
C10 O9 1.255(15) .
C10 C10 1.542(18) 3_665
C11 O8 1.262(14) .
C11 O7 1.277(12) .
C11 C14 1.483(14) .
C11 Sm1 2.939(11) 3_565
C12 O6 1.230(15) .
C12 O5 1.257(14) .
C12 C13 1.534(14) .
C13 C15 1.372(14) .
C13 C14 1.422(15) .
C14 C16 1.400(14) .
C15 C18 1.388(14) .
C15 H15 0.9300 .
C16 C17 1.377(15) .
C16 H16 0.9300 .
C17 C18 1.399(15) .
C17 N3 1.400(12) .
C18 N4 1.386(13) .
C19 N3 1.331(16) .
C19 N4 1.335(15) .
C19 H19 0.9300 .
Sm1 O5 2.322(7) .
Sm1 O9 2.396(9) .
Sm1 O8 2.418(7) 3_565
Sm1 O3 2.422(7) .
Sm1 O10 2.448(9) 3_665
Sm1 O7 2.462(7) .
Sm1 O1W 2.532(8) .
Sm1 O4 2.571(7) .
Sm1 O7 2.710(7) 3_565
Sm1 C11 2.939(11) 3_565
N2 H2 0.8600 .
N4 H4A 0.8600 .
O1 H1A 0.8200 .
O7 Sm1 2.710(7) 3_565
O8 Sm1 2.418(7) 3_565
O10 Sm1 2.448(9) 3_665
O1W H1W 0.9273 .
O1W H2W 0.8609 .
O2W H4W 0.9531 .
O2W H3W 0.9618 .

loop_
_geom_hbond_atom_site_label_D
_geom_hbond_atom_site_label_H
_geom_hbond_atom_site_label_A
_geom_hbond_distance_DH
_geom_hbond_distance_HA
_geom_hbond_distance_DA
_geom_hbond_angle_DHA
_geom_hbond_site_symmetry_A
N2 H2 O9 0.86 2.13 2.901(12) 148.4 2_655
N2 H2 O10 0.86 2.22 2.960(13) 143.7 2_655
N4 H4A O1W 0.86 2.24 3.030(12) 152.7 2_545
N4 H4A O5 0.86 2.65 3.276(12) 130.5 2_545
N4 H4A O3 0.86 2.66 3.144(15) 117.1 2_545
O1 H1A O6 0.82 1.80 2.595(14) 162.9 2
O1W H1W O4 0.93 2.07 2.880(12) 144.7 1_455
O1W H1W O6 0.93 2.50 3.103(12) 122.7 .
O1W H2W O2 0.86 2.28 3.089(12) 155.6 1_455
O2W H4W O8 0.95 2.52 3.144(14) 123.3 3_665
O2W H4W O3 0.95 2.58 3.415(15) 145.8 1_655
O2W H3W O2 0.96 2.12 3.058(18) 165.3 .
